data_4026959
loop_
_publ_author_name
'Niko Fischer'
'Ethan D. Goddard-Borger'
'Robert Greiner'
'Thomas M. Klap\"otke'
'Brian W. Skelton'
'J\"org Stierstorfer'

_publ_contact_author_address
;
Department Chemie
Ludwig-Maximilians Universit\"at
Butenandtstra\&se 5-13 (Haus D)
D-81377 M\"unchen
Bundesrepublik Deutschland
;
_publ_contact_author_email tmk@cup.uni-muenchen.de
_publ_contact_author_fax +49-89-2180-77491
_publ_contact_author_name 'Thomas M. Klapo\"tke'
_publ_contact_author_phone +49-89-2180-77492
_publ_section_title
;
 Sensitivities of Some Imidazole-1-sulfonyl Azide Salts
;
_journal_name_full 'Journal of Organic Chemistry'
_journal_page_first 1760
_journal_page_last 1764
_journal_paper_doi 10.1021/jo202264r
_journal_volume 77
_journal_year 2012
_chemical_formula_sum 'C3 H5 N5 O6 S2'
_chemical_formula_weight 271.24
_chemical_name_common 'imidazylsulfonylazide hydrogensulfate'
_chemical_name_systematic 'imidazylsulfonylazide hydrogensulfate'
_space_group_IT_number 14
_symmetry_cell_setting monoclinic
_symmetry_Int_Tables_number 14
_symmetry_space_group_name_Hall '-P 2ybc'
_symmetry_space_group_name_H-M 'P 1 21/c 1'
_atom_sites_solution_hydrogens geom
_atom_sites_solution_primary direct
_atom_sites_solution_secondary difmap
_audit_author_name 'Joerg Stierstorfer'
_audit_creation_date
;
'Thu Mar 11 21:39:03 2010'
;
_audit_creation_method
;
CrysAlisPro, Oxford Diffraction Ltd.,
Version 1.171.35.11 (release 16-05-2011 CrysAlis171 .NET)
(compiled May 16 2011,17:55:39)
;
_audit_update_record 25.10.2011
_cell_angle_alpha 90.00
_cell_angle_beta 105.793(4)
_cell_angle_gamma 90.00
_cell_formula_units_Z 4
_cell_length_a 5.4247(2)
_cell_length_b 26.0447(10)
_cell_length_c 7.0760(3)
_cell_measurement_reflns_used 4501
_cell_measurement_temperature 173(2)
_cell_measurement_theta_max 32.2525
_cell_measurement_theta_min 4.1998
_cell_volume 961.99(7)
_computing_cell_refinement
;
CrysAlisPro, Agilent Technologies,
Version 1.171.35.11 (release 16-05-2011 CrysAlis171 .NET)
(compiled May 16 2011,17:55:39)
;
_computing_data_collection
;
CrysAlisPro, Agilent Technologies,
Version 1.171.35.11 (release 16-05-2011 CrysAlis171 .NET)
(compiled May 16 2011,17:55:39)
;
_computing_data_reduction
;
CrysAlisPro, Agilent Technologies,
Version 1.171.35.11 (release 16-05-2011 CrysAlis171 .NET)
(compiled May 16 2011,17:55:39)
;
_computing_molecular_graphics
;
'ORTEP (M. N. Burnett, C. K. Johnson, ORTEP-III: Oak Ridge Thermal Ellipsoid
;
_computing_publication_material 'PLATON (A. L. Spek, Acta Crystallogr, Sect. A, 1990, 46, C34, 1995 version).'
_computing_structure_refinement 'SHELXL-97 (Sheldrick, 1997)'
_computing_structure_solution SIR-92
_diffrn_ambient_temperature 173
_diffrn_detector_area_resol_mean 15.9809
_diffrn_measured_fraction_theta_full 0.996
_diffrn_measured_fraction_theta_max 0.996
_diffrn_measurement_device 'CCD camera on \k-goniostat'
_diffrn_measurement_device_type 'Xcalibur, Sapphire3'
_diffrn_measurement_method '\w scans'
_diffrn_orient_matrix_UB_11 -0.0874298092
_diffrn_orient_matrix_UB_12 -0.0161013670
_diffrn_orient_matrix_UB_13 0.0303873231
_diffrn_orient_matrix_UB_21 0.1037953144
_diffrn_orient_matrix_UB_22 -0.0137423399
_diffrn_orient_matrix_UB_23 0.0617474299
_diffrn_orient_matrix_UB_31 0.0010336176
_diffrn_orient_matrix_UB_32 0.0171264935
_diffrn_orient_matrix_UB_33 0.0780558639
_diffrn_radiation_collimation 0.5
_diffrn_radiation_monochromator graphite
_diffrn_radiation_source 'Enhance (Mo) x-ray Source'
_diffrn_radiation_type 'Mo K\a'
_diffrn_radiation_wavelength 0.71073
_diffrn_reflns_av_R_equivalents 0.0132
_diffrn_reflns_av_sigmaI/netI 0.0158
_diffrn_reflns_limit_h_max 3
_diffrn_reflns_limit_h_min -6
_diffrn_reflns_limit_k_max 32
_diffrn_reflns_limit_k_min -24
_diffrn_reflns_limit_l_max 8
_diffrn_reflns_limit_l_min -7
_diffrn_reflns_number 4521
_diffrn_reflns_theta_full 26.00
_diffrn_reflns_theta_max 26.00
_diffrn_reflns_theta_min 4.21
_diffrn_source_current 40
_diffrn_source_type 'Spellman generator'
_diffrn_source_voltage 50
_exptl_absorpt_coefficient_mu 0.580
_exptl_absorpt_correction_T_max 0.99999
_exptl_absorpt_correction_T_min 0.96023
_exptl_absorpt_correction_type multi-scan
_exptl_absorpt_process_details
;
CrysAlisPro, Agilent Technologies,
Version 1.171.35.11 (release 16-05-2011 CrysAlis171 .NET)
(compiled May 16 2011,17:55:39)
empirical absorption correction using spherical harmonics,
 implemented in SCALE3 ABSPACK scaling algorithm.
;
_exptl_crystal_colour colorless
_exptl_crystal_density_diffrn 1.873
_exptl_crystal_description rod
_exptl_crystal_F_000 552
_exptl_crystal_size_max 0.3
_exptl_crystal_size_mid 0.25
_exptl_crystal_size_min 0.15
_refine_diff_density_max 0.304
_refine_diff_density_min -0.389
_refine_diff_density_rms 0.062
_refine_ls_extinction_method none
_refine_ls_goodness_of_fit_ref 1.054
_refine_ls_hydrogen_treatment refall
_refine_ls_matrix_type full
_refine_ls_number_parameters 165
_refine_ls_number_reflns 1891
_refine_ls_number_restraints 0
_refine_ls_restrained_S_all 1.054
_refine_ls_R_factor_all 0.0286
_refine_ls_R_factor_gt 0.0255
_refine_ls_shift/su_max 0.001
_refine_ls_shift/su_mean 0.000
_refine_ls_structure_factor_coef Fsqd
_refine_ls_weighting_details 'calc w=1/[\s^2^(Fo^2^)+(0.0311P)^2^+0.8879P] where P=(Fo^2^+2Fc^2^)/3'
_refine_ls_weighting_scheme calc
_refine_ls_wR_factor_gt 0.0656
_refine_ls_wR_factor_ref 0.0667
_reflns_number_gt 1716
_reflns_number_total 1891
_reflns_threshold_expression >2sigma(I)
_cod_data_source_file jo202264r_si_002.cif
_cod_data_source_block fx098
_cod_database_code 4026959

loop_
_symmetry_equiv_pos_as_xyz
'x, y, z'
'-x, y+1/2, -z+1/2'
'-x, -y, -z'
'x, -y-1/2, z-1/2'

loop_
_atom_site_label
_atom_site_type_symbol
_atom_site_fract_x
_atom_site_fract_y
_atom_site_fract_z
_atom_site_U_iso_or_equiv
_atom_site_adp_type
_atom_site_occupancy
_atom_site_symmetry_multiplicity
_atom_site_calc_flag
S2 S 0.50195(8) 0.201127(15) 1.50810(6) 0.01113(12) Uani 1 1 d
S1 S -0.01350(8) 0.055904(16) 1.31975(7) 0.01476(13) Uani 1 1 d
O6 O 0.3130(2) 0.24576(5) 1.4223(2) 0.0185(3) Uani 1 1 d
O1 O -0.1260(3) 0.01383(5) 1.2019(2) 0.0247(3) Uani 1 1 d
O4 O 0.4523(2) 0.19051(5) 1.69687(18) 0.0171(3) Uani 1 1 d
O5 O 0.7612(2) 0.22002(5) 1.52750(19) 0.0172(3) Uani 1 1 d
O3 O 0.4403(2) 0.15772(5) 1.37717(18) 0.0163(3) Uani 1 1 d
O2 O -0.1101(2) 0.07634(5) 1.47051(19) 0.0205(3) Uani 1 1 d
N1 N -0.0203(3) 0.10453(5) 1.1616(2) 0.0122(3) Uani 1 1 d
N2 N -0.0621(3) 0.18021(6) 1.0389(2) 0.0138(3) Uani 1 1 d
N3 N 0.2931(3) 0.04139(6) 1.3999(2) 0.0167(3) Uani 1 1 d
N5 N 0.5056(3) 0.07470(6) 1.7151(2) 0.0222(4) Uani 1 1 d
N4 N 0.3971(3) 0.06142(6) 1.5674(2) 0.0158(3) Uani 1 1 d
C1 C 0.0583(3) 0.10194(7) 0.9899(3) 0.0153(4) Uani 1 1 d
C2 C 0.0298(3) 0.14958(7) 0.9138(3) 0.0159(4) Uani 1 1 d
C3 C -0.0882(3) 0.15334(7) 1.1878(3) 0.0135(3) Uani 1 1 d
H3 H -0.140(4) 0.1647(8) 1.290(3) 0.020(5) Uiso 1 1 d
H2 H 0.062(4) 0.1624(9) 0.800(3) 0.024(6) Uiso 1 1 d
H1 H 0.114(4) 0.0712(9) 0.948(3) 0.025(6) Uiso 1 1 d
H21 H -0.108(5) 0.2109(10) 1.023(4) 0.030(7) Uiso 1 1 d
H6 H 0.363(5) 0.2618(11) 1.344(4) 0.041(8) Uiso 1 1 d

loop_
_atom_site_aniso_label
_atom_site_aniso_U_11
_atom_site_aniso_U_22
_atom_site_aniso_U_33
_atom_site_aniso_U_23
_atom_site_aniso_U_13
_atom_site_aniso_U_12
S2 0.0118(2) 0.0088(2) 0.0136(2) -0.00054(15) 0.00488(15) -0.00021(15)
S1 0.0141(2) 0.0111(2) 0.0196(2) 0.00543(17) 0.00542(17) -0.00040(16)
O6 0.0197(7) 0.0148(7) 0.0244(7) 0.0072(6) 0.0119(6) 0.0055(5)
O1 0.0274(8) 0.0129(7) 0.0303(8) 0.0045(6) 0.0021(6) -0.0049(5)
O4 0.0223(7) 0.0149(6) 0.0164(6) 0.0011(5) 0.0092(5) 0.0011(5)
O5 0.0143(6) 0.0131(6) 0.0248(7) 0.0005(5) 0.0061(5) -0.0031(5)
O3 0.0177(6) 0.0133(6) 0.0171(6) -0.0039(5) 0.0034(5) -0.0011(5)
O2 0.0184(7) 0.0229(7) 0.0236(7) 0.0092(6) 0.0114(5) 0.0043(5)
N1 0.0128(7) 0.0101(7) 0.0145(7) 0.0018(6) 0.0049(6) -0.0003(5)
N2 0.0140(7) 0.0087(7) 0.0175(8) 0.0021(6) 0.0024(6) 0.0013(6)
N3 0.0160(8) 0.0143(8) 0.0196(8) 0.0013(6) 0.0045(6) 0.0040(6)
N5 0.0216(8) 0.0208(8) 0.0236(9) 0.0015(7) 0.0052(7) -0.0012(7)
N4 0.0147(7) 0.0121(7) 0.0227(9) 0.0048(6) 0.0085(6) 0.0019(6)
C1 0.0182(9) 0.0134(9) 0.0157(9) -0.0021(7) 0.0068(7) -0.0009(7)
C2 0.0185(9) 0.0152(9) 0.0145(9) 0.0002(7) 0.0053(7) -0.0019(7)
C3 0.0121(8) 0.0127(8) 0.0161(9) 0.0004(7) 0.0047(7) 0.0019(6)

loop_
_atom_type_symbol
_atom_type_description
_atom_type_scat_dispersion_real
_atom_type_scat_dispersion_imag
_atom_type_scat_source
C C 0.0033 0.0016 'International Tables Vol C Tables 4.2.6.8 and 6.1.1.4'
H H 0.0000 0.0000 'International Tables Vol C Tables 4.2.6.8 and 6.1.1.4'
N N 0.0061 0.0033 'International Tables Vol C Tables 4.2.6.8 and 6.1.1.4'
O O 0.0106 0.0060 'International Tables Vol C Tables 4.2.6.8 and 6.1.1.4'
S S 0.1246 0.1234 'International Tables Vol C Tables 4.2.6.8 and 6.1.1.4'

loop_
_geom_angle_atom_site_label_1
_geom_angle_atom_site_label_2
_geom_angle_atom_site_label_3
_geom_angle
O3 S2 O4 111.79(8)
O3 S2 O5 111.93(8)
O4 S2 O5 112.99(8)
O3 S2 O6 108.74(8)
O4 S2 O6 103.43(8)
O5 S2 O6 107.43(7)
O1 S1 O2 123.27(9)
O1 S1 N3 105.00(8)
O2 S1 N3 111.92(8)
O1 S1 N1 105.27(8)
O2 S1 N1 105.82(7)
N3 S1 N1 103.81(8)
S2 O6 H6 110(2)
C3 N1 C1 108.94(14)
C3 N1 S1 125.07(12)
C1 N1 S1 125.87(12)
C3 N2 C2 110.19(15)
C3 N2 H21 121.9(17)
C2 N2 H21 127.8(17)
N4 N3 S1 112.03(12)
N5 N4 N3 172.57(18)
C2 C1 N1 105.95(16)
C2 C1 H1 132.7(14)
N1 C1 H1 121.3(14)
C1 C2 N2 107.39(16)
C1 C2 H2 130.5(14)
N2 C2 H2 122.2(14)
N2 C3 N1 107.49(15)
N2 C3 H3 127.1(14)
N1 C3 H3 125.4(14)

loop_
_geom_bond_atom_site_label_1
_geom_bond_atom_site_label_2
_geom_bond_distance
S2 O3 1.4420(13)
S2 O4 1.4591(13)
S2 O5 1.4606(13)
S2 O6 1.5595(13)
S1 O1 1.4113(14)
S1 O2 1.4145(14)
S1 N3 1.6483(15)
S1 N1 1.6837(14)
O6 H6 0.80(3)
N1 C3 1.350(2)
N1 C1 1.395(2)
N2 C3 1.304(2)
N2 C2 1.381(2)
N2 H21 0.84(3)
N3 N4 1.277(2)
N5 N4 1.106(2)
C1 C2 1.345(3)
C1 H1 0.93(2)
C2 H2 0.93(2)
C3 H3 0.89(2)

loop_
_geom_torsion_atom_site_label_1
_geom_torsion_atom_site_label_2
_geom_torsion_atom_site_label_3
_geom_torsion_atom_site_label_4
_geom_torsion
O1 S1 N1 C3 136.26(15)
O2 S1 N1 C3 4.32(16)
N3 S1 N1 C3 -113.66(15)
O1 S1 N1 C1 -48.18(16)
O2 S1 N1 C1 179.88(14)
N3 S1 N1 C1 61.91(16)
O1 S1 N3 N4 -150.49(12)
O2 S1 N3 N4 -14.45(15)
N1 S1 N3 N4 99.22(13)
C3 N1 C1 C2 -1.38(19)
S1 N1 C1 C2 -177.55(13)
N1 C1 C2 N2 0.5(2)
C3 N2 C2 C1 0.5(2)
C2 N2 C3 N1 -1.4(2)
C1 N1 C3 N2 1.73(19)
S1 N1 C3 N2 177.94(12)
